data_4344900
loop_
_publ_author_name
'Thu\'ery, Pierre'
'Harrowfield, Jack'

_publ_section_title
;
 Modulation of the Structure and Properties of Uranyl Ion Coordination
 Polymers Derived from 1,3,5-Benzenetriacetate by Incorporation of Ag(I)
 or Pb(II).
;
_journal_issue 13
_journal_name_full 'Inorganic chemistry'
_journal_page_first 6799
_journal_page_last 6816
_journal_paper_doi 10.1021/acs.inorgchem.6b01168
_journal_volume 55
_journal_year 2016
_chemical_formula_sum 'C22 H17 N3 O11 Pb U'
_chemical_formula_weight 944.60
_space_group_crystal_system orthorhombic
_space_group_IT_number 33
_space_group_name_Hall 'P 2c -2n'
_space_group_name_H-M_alt 'P n a 21'
_symmetry_space_group_name_Hall 'P 2c -2n'
_symmetry_space_group_name_H-M 'P n a 21'
_atom_sites_solution_hydrogens geom
_audit_creation_method SHELXL-2014
_cell_angle_alpha 90
_cell_angle_beta 90
_cell_angle_gamma 90
_cell_formula_units_Z 4
_cell_length_a 22.0490(11)
_cell_length_b 9.3829(3)
_cell_length_c 11.5465(5)
_cell_measurement_reflns_used 55184
_cell_measurement_temperature 150(2)
_cell_measurement_theta_max 28.70
_cell_measurement_theta_min 3.35
_cell_volume 2388.78(18)
_computing_cell_refinement 'HKL2000 (Otwinowski & Minor, 1997)'
_computing_data_collection 'COLLECT (Nonius, 1998)'
_computing_data_reduction 'HKL2000 (Otwinowski & Minor, 1997)'
_computing_molecular_graphics 'SHELXTL (Sheldrick, 2008)'
_computing_publication_material 'SHELXTL (Sheldrick, 2008); PLATON (Spek, 2003)'
_computing_structure_refinement 'SHELXL (Sheldrick, 2015)'
_computing_structure_solution 'SHELXT (Sheldrick, 2015)'
_diffrn_ambient_temperature 150(2)
_diffrn_measured_fraction_theta_full 0.997
_diffrn_measured_fraction_theta_max 0.998
_diffrn_measurement_device_type 'Nonius Kappa-CCD area-detector diffractometer'
_diffrn_measurement_method 'one \f and five \w scans with 2\% steps (348 frames)'
_diffrn_radiation_monochromator graphite
_diffrn_radiation_source 'fine-focus sealed tube'
_diffrn_radiation_type MoK\a
_diffrn_radiation_wavelength 0.71073
_diffrn_reflns_av_R_equivalents 0.0266
_diffrn_reflns_av_unetI/netI 0.0348
_diffrn_reflns_Laue_measured_fraction_full 0.997
_diffrn_reflns_Laue_measured_fraction_max 0.998
_diffrn_reflns_limit_h_max 29
_diffrn_reflns_limit_h_min -29
_diffrn_reflns_limit_k_max 12
_diffrn_reflns_limit_k_min -12
_diffrn_reflns_limit_l_max 15
_diffrn_reflns_limit_l_min -15
_diffrn_reflns_number 55184
_diffrn_reflns_point_group_measured_fraction_full 0.998
_diffrn_reflns_point_group_measured_fraction_max 0.999
_diffrn_reflns_theta_full 25.242
_diffrn_reflns_theta_max 28.699
_diffrn_reflns_theta_min 3.353
_diffrn_standards_decay_% 0
_diffrn_standards_interval_time 0
_diffrn_standards_number 0
_exptl_absorpt_coefficient_mu 13.878
_exptl_absorpt_correction_T_max 0.379
_exptl_absorpt_correction_T_min 0.189
_exptl_absorpt_correction_type multi-scan
_exptl_absorpt_process_details 'SCALEPACK (Otwinowski & Minor, 1997)'
_exptl_crystal_colour 'translucent light yellow'
_exptl_crystal_density_diffrn 2.627
_exptl_crystal_description platelet
_exptl_crystal_F_000 1728
_exptl_crystal_size_max 0.17
_exptl_crystal_size_mid 0.14
_exptl_crystal_size_min 0.07
_refine_diff_density_max 0.706
_refine_diff_density_min -1.590
_refine_diff_density_rms 0.157
_refine_ls_abs_structure_details
;
 Refined as an inversion twin.
;
_refine_ls_abs_structure_Flack 0.500(10)
_refine_ls_extinction_method none
_refine_ls_goodness_of_fit_ref 1.024
_refine_ls_hydrogen_treatment constr
_refine_ls_matrix_type full
_refine_ls_number_parameters 344
_refine_ls_number_reflns 5910
_refine_ls_number_restraints 1
_refine_ls_restrained_S_all 1.024
_refine_ls_R_factor_all 0.0365
_refine_ls_R_factor_gt 0.0290
_refine_ls_shift/su_max 0.001
_refine_ls_shift/su_mean 0.000
_refine_ls_structure_factor_coef Fsqd
_refine_ls_weighting_details 'w=1/[\s^2^(Fo^2^)+(0.0396P)^2^] where P=(Fo^2^+2Fc^2^)/3'
_refine_ls_weighting_scheme calc
_refine_ls_wR_factor_gt 0.0620
_refine_ls_wR_factor_ref 0.0639
_reflns_Friedel_coverage 0.909
_reflns_Friedel_fraction_full 0.999
_reflns_Friedel_fraction_max 0.999
_reflns_number_gt 5270
_reflns_number_total 5910
_reflns_threshold_expression 'I > 2\s(I)'
_cod_data_source_file ic6b01168_si_002.cif
_cod_data_source_block 6
_cod_database_code 4344900
_shelx_space_group_comment
;
The symmetry employed for this shelxl refinement is uniquely defined
by the following loop, which should always be used as a source of
symmetry information in preference to the above space-group names.
They are only intended as comments.
;
_shelxl_version_number 2014-3

loop_
_space_group_symop_operation_xyz
'x, y, z'
'-x, -y, z+1/2'
'x+1/2, -y+1/2, z'
'-x+1/2, y+1/2, z+1/2'

loop_
_atom_site_label
_atom_site_type_symbol
_atom_site_fract_x
_atom_site_fract_y
_atom_site_fract_z
_atom_site_U_iso_or_equiv
_atom_site_adp_type
_atom_site_occupancy
_atom_site_site_symmetry_order
_atom_site_calc_flag
_atom_site_refinement_flags_posn
_atom_site_refinement_flags_adp
U1 U 0.37669(2) 0.48679(3) 0.35243(4) 0.02438(8) Uani 1 1 d . .
Pb1 Pb 0.47599(2) 0.27897(3) 0.63344(3) 0.02972(9) Uani 1 1 d . .
O1 O 0.4226(3) 0.6149(6) 0.4212(6) 0.0315(14) Uani 1 1 d . .
O2 O 0.3306(3) 0.3564(7) 0.2871(6) 0.0337(15) Uani 1 1 d . .
O3 O 0.4512(3) 0.2951(7) 0.4020(6) 0.0278(14) Uani 1 1 d . .
O4 O 0.4661(3) 0.4097(7) 0.2390(6) 0.0315(15) Uani 1 1 d . .
O5 O 0.6142(3) 0.3933(7) 0.6637(5) 0.0294(14) Uani 1 1 d . .
O6 O 0.6929(3) 0.3335(7) 0.7691(5) 0.0299(14) Uani 1 1 d . .
O7 O 0.7035(3) 0.4554(7) -0.0061(6) 0.0300(14) Uani 1 1 d . .
O8 O 0.6376(3) 0.6131(7) 0.0519(5) 0.0279(14) Uani 1 1 d . .
O9 O 0.5373(4) 0.0509(8) 0.5934(7) 0.0429(19) Uani 1 1 d . .
O10 O 0.5369(3) 0.1271(7) 0.7703(7) 0.0402(17) Uani 1 1 d . .
O11 O 0.6027(5) -0.0329(10) 0.7181(10) 0.063(3) Uani 1 1 d . .
N1 N 0.4020(3) 0.0895(8) 0.6144(7) 0.0297(17) Uani 1 1 d . .
N2 N 0.4140(4) 0.2509(8) 0.8066(7) 0.0297(17) Uani 1 1 d . .
N3 N 0.5599(4) 0.0466(10) 0.6944(9) 0.039(2) Uani 1 1 d . .
C1 C 0.5893(4) 0.2703(9) 0.3099(8) 0.0223(18) Uani 1 1 d . .
C2 C 0.6147(4) 0.2361(9) 0.4176(8) 0.0258(19) Uani 1 1 d . .
H2 H 0.5947 0.1699 0.4667 0.031 Uiso 1 1 calc R U
C3 C 0.6680(4) 0.2964(9) 0.4532(8) 0.0261(19) Uani 1 1 d . .
C4 C 0.6977(4) 0.3919(9) 0.3804(7) 0.027(2) Uani 1 1 d . .
H4 H 0.7347 0.4347 0.4045 0.032 Uiso 1 1 calc R U
C5 C 0.6732(4) 0.4253(8) 0.2715(7) 0.0219(17) Uani 1 1 d . .
C6 C 0.6195(4) 0.3657(9) 0.2386(8) 0.0257(19) Uani 1 1 d . .
H6 H 0.6024 0.3899 0.1656 0.031 Uiso 1 1 calc R U
C7 C 0.5285(4) 0.2056(10) 0.2742(8) 0.027(2) Uani 1 1 d . .
H7A H 0.5280 0.1881 0.1897 0.032 Uiso 1 1 calc R U
H7B H 0.5223 0.1136 0.3144 0.032 Uiso 1 1 calc R U
C8 C 0.4794(4) 0.3074(10) 0.3062(9) 0.0267(19) Uani 1 1 d . .
C9 C 0.6950(4) 0.2587(10) 0.5696(9) 0.030(2) Uani 1 1 d . .
H9A H 0.7386 0.2834 0.5688 0.036 Uiso 1 1 calc R U
H9B H 0.6918 0.1543 0.5807 0.036 Uiso 1 1 calc R U
C10 C 0.6652(4) 0.3328(10) 0.6732(8) 0.028(2) Uani 1 1 d . .
C11 C 0.7084(4) 0.5267(10) 0.1946(8) 0.0258(19) Uani 1 1 d . .
H11A H 0.7078 0.6231 0.2295 0.031 Uiso 1 1 calc R U
H11B H 0.7511 0.4950 0.1902 0.031 Uiso 1 1 calc R U
C12 C 0.6824(4) 0.5339(9) 0.0744(8) 0.0270(19) Uani 1 1 d . .
C13 C 0.3972(7) 0.0150(11) 0.5150(11) 0.038(3) Uani 1 1 d . .
H13 H 0.4263 0.0309 0.4556 0.046 Uiso 1 1 calc R U
C14 C 0.3521(5) -0.0830(10) 0.4963(9) 0.037(2) Uani 1 1 d . .
H14 H 0.3501 -0.1354 0.4260 0.045 Uiso 1 1 calc R U
C15 C 0.3097(5) -0.1032(11) 0.5827(10) 0.039(2) Uani 1 1 d . .
H15 H 0.2777 -0.1695 0.5713 0.047 Uiso 1 1 calc R U
C16 C 0.3131(5) -0.0277(10) 0.6863(11) 0.037(2) Uani 1 1 d . .
H16 H 0.2838 -0.0410 0.7457 0.045 Uiso 1 1 calc R U
C17 C 0.3607(4) 0.0677(10) 0.7000(9) 0.030(2) Uani 1 1 d . .
C18 C 0.3689(4) 0.1521(9) 0.8061(8) 0.0282(19) Uani 1 1 d . .
C19 C 0.3340(4) 0.1330(10) 0.9047(9) 0.037(2) Uani 1 1 d . .
H19 H 0.3019 0.0654 0.9051 0.044 Uiso 1 1 calc R U
C20 C 0.3462(5) 0.2123(12) 1.0015(10) 0.044(3) Uani 1 1 d . .
H20 H 0.3229 0.1980 1.0698 0.053 Uiso 1 1 calc R U
C21 C 0.3921(5) 0.3133(12) 1.0011(9) 0.044(3) Uani 1 1 d . .
H21 H 0.4001 0.3706 1.0672 0.053 Uiso 1 1 calc R U
C22 C 0.4257(5) 0.3273(11) 0.9007(9) 0.038(2) Uani 1 1 d . .
H22 H 0.4581 0.3938 0.8991 0.046 Uiso 1 1 calc R U

loop_
_atom_site_aniso_label
_atom_site_aniso_U_11
_atom_site_aniso_U_22
_atom_site_aniso_U_33
_atom_site_aniso_U_23
_atom_site_aniso_U_13
_atom_site_aniso_U_12
U1 0.02198(14) 0.03005(14) 0.02110(14) -0.00050(15) -0.00037(15) 0.00111(12)
Pb1 0.02994(16) 0.03196(16) 0.02725(16) 0.00200(18) 0.00083(17) -0.00305(13)
O1 0.029(3) 0.034(3) 0.031(4) 0.000(3) -0.001(3) 0.000(3)
O2 0.028(3) 0.044(4) 0.029(4) -0.004(3) -0.004(3) -0.005(3)
O3 0.022(3) 0.036(3) 0.026(3) 0.003(3) 0.008(3) 0.006(3)
O4 0.027(3) 0.039(4) 0.029(4) 0.007(3) 0.002(3) 0.005(3)
O5 0.026(3) 0.040(4) 0.022(4) -0.006(3) -0.002(2) 0.008(3)
O6 0.033(4) 0.037(3) 0.020(3) -0.001(3) -0.002(3) 0.010(3)
O7 0.023(3) 0.040(4) 0.027(4) 0.000(3) -0.004(3) 0.005(3)
O8 0.027(3) 0.034(3) 0.022(3) -0.003(3) -0.001(3) 0.006(3)
O9 0.054(5) 0.042(4) 0.032(4) 0.004(3) 0.002(3) -0.002(4)
O10 0.052(5) 0.035(4) 0.034(4) 0.004(3) -0.002(3) 0.008(3)
O11 0.056(6) 0.069(6) 0.065(7) 0.005(5) -0.001(5) 0.023(5)
N1 0.032(4) 0.029(4) 0.028(5) -0.003(3) 0.000(3) -0.003(3)
N2 0.026(4) 0.036(4) 0.027(4) 0.004(3) 0.001(3) 0.002(3)
N3 0.041(5) 0.036(5) 0.039(5) 0.001(4) 0.009(4) -0.004(4)
C1 0.019(4) 0.025(4) 0.023(4) -0.002(3) 0.007(3) 0.000(3)
C2 0.027(5) 0.030(4) 0.020(4) 0.002(4) 0.006(4) 0.008(3)
C3 0.026(5) 0.034(5) 0.018(4) 0.002(4) 0.000(4) 0.009(4)
C4 0.019(4) 0.034(4) 0.028(5) 0.004(3) -0.006(3) -0.004(3)
C5 0.023(4) 0.026(4) 0.017(4) 0.002(3) -0.001(3) 0.001(3)
C6 0.027(5) 0.027(4) 0.023(5) -0.003(3) 0.000(4) 0.000(4)
C7 0.026(5) 0.033(5) 0.021(4) 0.002(4) -0.002(3) 0.004(4)
C8 0.021(4) 0.027(4) 0.032(5) -0.001(4) -0.006(4) -0.003(3)
C9 0.026(5) 0.037(5) 0.027(5) 0.000(4) -0.002(4) 0.009(4)
C10 0.027(5) 0.030(4) 0.028(5) 0.003(4) 0.000(4) -0.002(4)
C11 0.022(4) 0.033(5) 0.023(5) 0.000(4) -0.002(4) 0.002(4)
C12 0.028(5) 0.030(4) 0.023(4) -0.001(4) 0.005(4) -0.004(4)
C13 0.042(6) 0.039(6) 0.033(6) -0.004(4) -0.006(5) 0.004(5)
C14 0.044(6) 0.028(5) 0.041(6) -0.007(4) -0.015(5) -0.001(4)
C15 0.032(5) 0.036(5) 0.050(6) -0.002(5) -0.009(5) -0.004(4)
C16 0.029(5) 0.034(5) 0.049(6) 0.004(5) -0.004(5) -0.003(4)
C17 0.028(5) 0.027(5) 0.035(5) 0.005(4) -0.005(4) -0.003(4)
C18 0.025(5) 0.031(4) 0.029(5) 0.005(4) 0.005(4) -0.005(4)
C19 0.025(5) 0.038(5) 0.048(6) 0.004(4) 0.001(4) 0.002(4)
C20 0.045(7) 0.053(7) 0.035(6) 0.009(5) 0.008(5) 0.011(5)
C21 0.049(7) 0.056(7) 0.027(5) -0.016(5) -0.006(5) 0.010(5)
C22 0.041(6) 0.043(6) 0.031(5) -0.004(5) -0.002(5) -0.004(5)

loop_
_atom_type_symbol
_atom_type_description
_atom_type_scat_dispersion_real
_atom_type_scat_dispersion_imag
_atom_type_scat_source
C C 0.0033 0.0016 'International Tables Vol C Tables 4.2.6.8 and 6.1.1.4'
H H 0.0000 0.0000 'International Tables Vol C Tables 4.2.6.8 and 6.1.1.4'
N N 0.0061 0.0033 'International Tables Vol C Tables 4.2.6.8 and 6.1.1.4'
O O 0.0106 0.0060 'International Tables Vol C Tables 4.2.6.8 and 6.1.1.4'
Pb Pb -3.3944 10.1111 'International Tables Vol C Tables 4.2.6.8 and 6.1.1.4'
U U -9.6767 9.6646 'International Tables Vol C Tables 4.2.6.8 and 6.1.1.4'

loop_
_geom_angle_atom_site_label_1
_geom_angle_atom_site_label_2
_geom_angle_atom_site_label_3
_geom_angle
_geom_angle_site_symmetry_1
_geom_angle_site_symmetry_3
O2 U1 O1 178.5(3) . .
O2 U1 O5 89.2(3) . 2_664
O1 U1 O5 92.3(3) . 2_664
O2 U1 O7 91.3(3) . 2_665
O1 U1 O7 87.9(3) . 2_665
O5 U1 O7 123.0(2) 2_664 2_665
O2 U1 O6 87.1(3) . 2_664
O1 U1 O6 93.8(3) . 2_664
O5 U1 O6 52.8(2) 2_664 2_664
O7 U1 O6 70.3(2) 2_665 2_664
O2 U1 O4 91.7(3) . .
O1 U1 O4 88.8(3) . .
O5 U1 O4 66.4(2) 2_664 .
O7 U1 O4 170.2(2) 2_665 .
O6 U1 O4 119.1(2) 2_664 .
O2 U1 O3 88.7(3) . .
O1 U1 O3 90.5(3) . .
O5 U1 O3 118.5(2) 2_664 .
O7 U1 O3 118.5(2) 2_665 .
O6 U1 O3 170.3(2) 2_664 .
O4 U1 O3 52.3(2) . .
O2 U1 O8 93.5(3) . 2_665
O1 U1 O8 85.0(3) . 2_665
O5 U1 O8 174.3(2) 2_664 2_665
O7 U1 O8 52.0(2) 2_665 2_665
O6 U1 O8 122.3(2) 2_664 2_665
O4 U1 O8 118.5(2) . 2_665
O3 U1 O8 66.7(2) . 2_665
N1 Pb1 N2 67.5(3) . .
N1 Pb1 O10 90.1(2) . .
N2 Pb1 O10 73.9(3) . .
N1 Pb1 O9 74.2(3) . .
N2 Pb1 O9 110.6(3) . .
O10 Pb1 O9 50.3(2) . .
N1 Pb1 O3 79.5(2) . .
N2 Pb1 O3 134.2(2) . .
O10 Pb1 O3 138.8(2) . .
O9 Pb1 O3 88.6(2) . .
N1 Pb1 O8 68.9(2) . 2_665
N2 Pb1 O8 79.5(2) . 2_665
O10 Pb1 O8 151.0(2) . 2_665
O9 Pb1 O8 134.1(2) . 2_665
O3 Pb1 O8 58.90(18) . 2_665
C8 O3 U1 93.2(5) . .
C8 O3 Pb1 139.2(6) . .
U1 O3 Pb1 113.2(2) . .
C8 O4 U1 94.7(5) . .
C10 O5 U1 93.2(5) . 2_665
C10 O6 U1 92.6(5) . 2_665
C12 O7 U1 95.4(6) . 2_664
C12 O8 U1 93.9(5) . 2_664
N3 O9 Pb1 93.8(6) . .
N3 O10 Pb1 96.7(6) . .
C13 N1 C17 119.3(9) . .
C13 N1 Pb1 120.6(8) . .
C17 N1 Pb1 119.7(6) . .
C22 N2 C18 120.8(9) . .
C22 N2 Pb1 120.4(7) . .
C18 N2 Pb1 118.8(6) . .
O11 N3 O10 121.0(11) . .
O11 N3 O9 121.5(10) . .
O10 N3 O9 117.5(9) . .
C6 C1 C2 118.9(8) . .
C6 C1 C7 121.1(8) . .
C2 C1 C7 120.0(8) . .
C3 C2 C1 121.0(8) . .
C3 C2 H2 119.5 . .
C1 C2 H2 119.5 . .
C2 C3 C4 119.3(8) . .
C2 C3 C9 120.5(8) . .
C4 C3 C9 120.2(8) . .
C3 C4 C5 120.2(8) . .
C3 C4 H4 119.9 . .
C5 C4 H4 119.9 . .
C6 C5 C4 119.5(8) . .
C6 C5 C11 122.6(8) . .
C4 C5 C11 117.9(8) . .
C5 C6 C1 121.0(9) . .
C5 C6 H6 119.5 . .
C1 C6 H6 119.5 . .
C8 C7 C1 108.5(7) . .
C8 C7 H7A 110.0 . .
C1 C7 H7A 110.0 . .
C8 C7 H7B 110.0 . .
C1 C7 H7B 110.0 . .
H7A C7 H7B 108.4 . .
O4 C8 O3 119.2(8) . .
O4 C8 C7 120.1(9) . .
O3 C8 C7 120.7(8) . .
C3 C9 C10 114.8(7) . .
C3 C9 H9A 108.6 . .
C10 C9 H9A 108.6 . .
C3 C9 H9B 108.6 . .
C10 C9 H9B 108.6 . .
H9A C9 H9B 107.5 . .
O6 C10 O5 120.2(8) . .
O6 C10 C9 118.7(8) . .
O5 C10 C9 121.1(8) . .
C12 C11 C5 112.0(7) . .
C12 C11 H11A 109.2 . .
C5 C11 H11A 109.2 . .
C12 C11 H11B 109.2 . .
C5 C11 H11B 109.2 . .
H11A C11 H11B 107.9 . .
O8 C12 O7 118.5(9) . .
O8 C12 C11 121.0(8) . .
O7 C12 C11 120.5(8) . .
N1 C13 C14 122.5(12) . .
N1 C13 H13 118.7 . .
C14 C13 H13 118.7 . .
C13 C14 C15 118.0(10) . .
C13 C14 H14 121.0 . .
C15 C14 H14 121.0 . .
C14 C15 C16 120.9(10) . .
C14 C15 H15 119.5 . .
C16 C15 H15 119.5 . .
C17 C16 C15 117.8(11) . .
C17 C16 H16 121.1 . .
C15 C16 H16 121.1 . .
N1 C17 C16 121.4(10) . .
N1 C17 C18 116.2(8) . .
C16 C17 C18 122.3(9) . .
N2 C18 C19 119.5(9) . .
N2 C18 C17 117.4(8) . .
C19 C18 C17 123.1(8) . .
C20 C19 C18 119.4(10) . .
C20 C19 H19 120.3 . .
C18 C19 H19 120.3 . .
C19 C20 C21 120.7(10) . .
C19 C20 H20 119.6 . .
C21 C20 H20 119.6 . .
C22 C21 C20 117.4(10) . .
C22 C21 H21 121.3 . .
C20 C21 H21 121.3 . .
N2 C22 C21 122.1(10) . .
N2 C22 H22 118.9 . .
C21 C22 H22 118.9 . .

loop_
_geom_bond_atom_site_label_1
_geom_bond_atom_site_label_2
_geom_bond_distance
_geom_bond_site_symmetry_2
U1 O2 1.761(6) .
U1 O1 1.761(6) .
U1 O5 2.461(6) 2_664
U1 O7 2.468(6) 2_665
U1 O6 2.474(6) 2_664
U1 O4 2.475(6) .
U1 O3 2.502(6) .
U1 O8 2.507(6) 2_665
Pb1 N1 2.423(7) .
Pb1 N2 2.435(8) .
Pb1 O10 2.517(7) .
Pb1 O9 2.574(8) .
Pb1 O3 2.732(7) .
Pb1 O8 2.860(6) 2_665
Pb1 O5 3.249(6) .
O3 C8 1.273(12) .
O4 C8 1.268(11) .
O5 C10 1.266(11) .
O5 U1 2.461(6) 2_665
O6 C10 1.264(11) .
O6 U1 2.474(6) 2_665
O7 C12 1.274(12) .
O7 U1 2.468(6) 2_664
O8 C12 1.263(11) .
O8 U1 2.507(6) 2_664
O9 N3 1.269(12) .
O10 N3 1.262(12) .
O11 N3 1.234(14) .
N1 C13 1.348(14) .
N1 C17 1.358(13) .
N2 C22 1.328(13) .
N2 C18 1.360(12) .
C1 C6 1.386(12) .
C1 C2 1.401(13) .
C1 C7 1.528(12) .
C2 C3 1.367(13) .
C2 H2 0.9500 .
C3 C4 1.392(12) .
C3 C9 1.513(13) .
C4 C5 1.403(12) .
C4 H4 0.9500 .
C5 C6 1.364(12) .
C5 C11 1.515(12) .
C6 H6 0.9500 .
C7 C8 1.491(13) .
C7 H7A 0.9900 .
C7 H7B 0.9900 .
C9 C10 1.531(13) .
C9 H9A 0.9900 .
C9 H9B 0.9900 .
C11 C12 1.503(13) .
C11 H11A 0.9900 .
C11 H11B 0.9900 .
C13 C14 1.373(17) .
C13 H13 0.9500 .
C14 C15 1.380(16) .
C14 H14 0.9500 .
C15 C16 1.392(16) .
C15 H15 0.9500 .
C16 C17 1.388(14) .
C16 H16 0.9500 .
C17 C18 1.471(14) .
C18 C19 1.385(14) .
C19 C20 1.370(16) .
C19 H19 0.9500 .
C20 C21 1.386(17) .
C20 H20 0.9500 .
C21 C22 1.382(16) .
C21 H21 0.9500 .
C22 H22 0.9500 .
